data_8101782
loop_
_publ_author_name
'L. Dupont'
'B. Pirotte'
'P. de Tullio'

_publ_section_title
;
Crystal structure of 7-chloro-3-isopropylamino-4H-1,2,4-benzothiadiazine 
1,1-dioxide, C~10~H~12~ClN~3~O~2~S
;
_journal_issue 3
_journal_name_full 'Zeitschrift f\"ur Kristallographie - New Crystal Structures'
_journal_page_first 353
_journal_page_last 354
_journal_volume 220
_journal_year 2005
_chemical_formula_moiety 'C10 H12 Cl N3 O2 S'
_chemical_formula_sum 'C10 H12 Cl N3 O2 S'
_chemical_formula_weight 273.74
_chemical_name_systematic
; 
 7-Chloro-3-isopropylamino-4H-1,2,4-benzothiadiazine 1,1-dioxide
;
_space_group_IT_number 14
_symmetry_cell_setting monoclinic
_symmetry_space_group_name_Hall '-P 2yn'
_symmetry_space_group_name_H-M 'P 1 21/n 1'
_atom_sites_solution_hydrogens
; 
H atoms were placed at standard calculated positions, except atoms H(N4)
and N(11) which were obtained from difference map.
;
_atom_sites_solution_primary direct
_atom_sites_solution_secondary difmap
_cell_angle_alpha 90.00
_cell_angle_beta 94.411(14)
_cell_angle_gamma 90.00
_cell_formula_units_Z 4
_cell_length_a 5.8984(12)
_cell_length_b 17.148(3)
_cell_length_c 12.5058(19)
_cell_measurement_reflns_used 26
_cell_measurement_temperature 293(2)
_cell_measurement_theta_max 32.2
_cell_measurement_theta_min 27.5
_cell_volume 1261.2(4)
_computing_cell_refinement 'DIF4 (Stoe & Cie, 1987)'
_computing_data_collection 'DIF4 (Stoe & Cie, 1987)'
_computing_data_reduction 'REDU4 (Stoe & Cie, 1987)'
_computing_molecular_graphics 'ORTEP-III (Burnett & Johnson, 1996)'
_computing_publication_material SHELXL-97
_computing_structure_refinement 'SHELXL-97 (Sheldrick, 1997)'
_computing_structure_solution 'SHELXS-97 (Sheldrick, 1990)'
_diffrn_ambient_temperature 293(2)
_diffrn_measured_fraction_theta_full 0.985
_diffrn_measured_fraction_theta_max 0.985
_diffrn_measurement_device_type 'Stoe-Siemens AED 4'
_diffrn_measurement_method omega
_diffrn_radiation_monochromator graphite
_diffrn_radiation_source 'fine-focus sealed tube'
_diffrn_radiation_type CuK\a
_diffrn_radiation_wavelength 1.54180
_diffrn_reflns_av_R_equivalents 0.0331
_diffrn_reflns_av_sigmaI/netI 0.0856
_diffrn_reflns_limit_h_max 7
_diffrn_reflns_limit_h_min -7
_diffrn_reflns_limit_k_max 20
_diffrn_reflns_limit_k_min 0
_diffrn_reflns_limit_l_max 0
_diffrn_reflns_limit_l_min -14
_diffrn_reflns_number 2361
_diffrn_reflns_theta_full 67.99
_diffrn_reflns_theta_max 67.99
_diffrn_reflns_theta_min 4.38
_diffrn_standards_decay_% 5
_diffrn_standards_interval_time 60
_diffrn_standards_number 2
_exptl_absorpt_coefficient_mu 4.201
_exptl_absorpt_correction_T_max 0.5714
_exptl_absorpt_correction_T_min 0.2143
_exptl_absorpt_correction_type psi-scan
_exptl_absorpt_process_details 'EMPIR (Stoe & Cie, 1987)'
_exptl_crystal_colour colorless
_exptl_crystal_density_diffrn 1.442
_exptl_crystal_density_method 'not measured'
_exptl_crystal_description prism
_exptl_crystal_F_000 568
_exptl_crystal_size_max 0.53
_exptl_crystal_size_mid 0.23
_exptl_crystal_size_min 0.15
_refine_diff_density_max 0.218
_refine_diff_density_min -0.265
_refine_diff_density_rms 0.050
_refine_ls_extinction_coef 0.0027(3)
_refine_ls_extinction_expression Fc^*^=kFc[1+0.001xFc^2^\l^3^/sin(2\q)]^-1/4^
_refine_ls_extinction_method SHELXL
_refine_ls_goodness_of_fit_ref 0.809
_refine_ls_hydrogen_treatment mixed
_refine_ls_matrix_type full
_refine_ls_number_parameters 163
_refine_ls_number_reflns 2258
_refine_ls_number_restraints 0
_refine_ls_restrained_S_all 0.809
_refine_ls_R_factor_all 0.1015
_refine_ls_R_factor_gt 0.0425
_refine_ls_shift/su_max 0.001
_refine_ls_shift/su_mean 0.000
_refine_ls_structure_factor_coef Fsqd
_refine_ls_weighting_details 'calc w=1/[\s^2^(Fo^2^)+(0.0639P)^2^+0.0000P] where P=(Fo^2^+2Fc^2^)/3'
_refine_ls_weighting_scheme calc
_refine_ls_wR_factor_gt 0.0977
_refine_ls_wR_factor_ref 0.1095
_reflns_number_gt 1062
_reflns_number_total 2258
_reflns_threshold_expression >2sigma(I)
_cod_data_source_file 1267-1536.cff
_cod_data_source_block sm0197
_cod_original_cell_volume 1261.1(4)
_cod_original_sg_symbol_H-M P12(1)/n1
_cod_database_code 8101782

loop_
_symmetry_equiv_pos_as_xyz
'x, y, z'
'-x+1/2, y+1/2, -z+1/2'
'-x, -y, -z'
'x-1/2, -y-1/2, z-1/2'

loop_
_atom_site_label
_atom_site_type_symbol
_atom_site_fract_x
_atom_site_fract_y
_atom_site_fract_z
_atom_site_U_iso_or_equiv
_atom_site_adp_type
_atom_site_occupancy
_atom_site_symmetry_multiplicity
_atom_site_Wyckoff_symbol
_atom_site_calc_flag
_atom_site_refinement_flags
_atom_site_disorder_assembly
_atom_site_disorder_group
S1 S 0.11990(15) 0.26178(5) 0.71335(6) 0.0505(3) Uani 1 4 e d . . .
O1 O 0.2184(4) 0.31798(14) 0.64413(17) 0.0657(7) Uani 1 4 e d . . .
O2 O -0.0480(4) 0.21149(13) 0.65780(16) 0.0591(7) Uani 1 4 e d . . .
N2 N 0.3107(4) 0.20925(16) 0.77184(18) 0.0555(8) Uani 1 4 e d . . .
C3 C 0.3801(6) 0.21644(19) 0.8751(2) 0.0476(8) Uani 1 4 e d . . .
N4 N 0.2851(5) 0.26553(17) 0.94353(19) 0.0555(8) Uani 1 4 e d . . .
H4 H 0.340(6) 0.2662(19) 1.003(3) 0.067 Uiso 1 4 e d . . .
C5 C 0.0898(6) 0.30910(18) 0.9184(2) 0.0466(8) Uani 1 4 e d . . .
C6 C -0.0088(6) 0.3508(2) 0.9980(3) 0.0631(10) Uani 1 4 e d . . .
H6 H 0.0554 0.3489 1.0683 0.076 Uiso 1 4 e calc R . .
C7 C -0.2001(6) 0.3946(2) 0.9737(3) 0.0644(10) Uani 1 4 e d . . .
H7 H -0.2646 0.4230 1.0270 0.077 Uiso 1 4 e calc R . .
C8 C -0.2976(6) 0.3965(2) 0.8685(3) 0.0581(9) Uani 1 4 e d . . .
C9 C -0.2074(6) 0.35504(19) 0.7905(3) 0.0543(9) Uani 1 4 e d . . .
H9 H -0.2766 0.3556 0.7212 0.065 Uiso 1 4 e calc R . .
C10 C -0.0119(5) 0.31159(18) 0.8138(2) 0.0450(8) Uani 1 4 e d . . .
N11 N 0.5474(5) 0.17183(18) 0.9144(2) 0.0539(8) Uani 1 4 e d . . .
H11 H 0.584(6) 0.174(2) 0.970(3) 0.065 Uiso 1 4 e d . . .
C12 C 0.6645(6) 0.1129(2) 0.8531(3) 0.0551(9) Uani 1 4 e d . . .
H12 H 0.7043 0.1367 0.7859 0.066 Uiso 1 4 e calc R . .
C13 C 0.5106(7) 0.0439(2) 0.8261(4) 0.0962(15) Uani 1 4 e d . . .
H13A H 0.3785 0.0610 0.7828 0.144 Uiso 1 4 e calc R . .
H13B H 0.4647 0.0210 0.8911 0.144 Uiso 1 4 e calc R . .
H13C H 0.5909 0.0058 0.7872 0.144 Uiso 1 4 e calc R . .
C14 C 0.8813(6) 0.0896(2) 0.9167(3) 0.0764(12) Uani 1 4 e d . . .
H14A H 0.8455 0.0640 0.9815 0.115 Uiso 1 4 e calc R . .
H14B H 0.9707 0.1353 0.9341 0.115 Uiso 1 4 e calc R . .
H14C H 0.9659 0.0547 0.8748 0.115 Uiso 1 4 e calc R . .
Cl1 Cl -0.53631(18) 0.45397(7) 0.83870(9) 0.0839(4) Uani 1 4 e d . . .

loop_
_atom_site_aniso_label
_atom_site_aniso_U_11
_atom_site_aniso_U_22
_atom_site_aniso_U_33
_atom_site_aniso_U_23
_atom_site_aniso_U_13
_atom_site_aniso_U_12
S1 0.0578(5) 0.0659(6) 0.0268(3) 0.0006(4) -0.0039(3) 0.0005(5)
O1 0.0801(18) 0.0822(18) 0.0354(12) 0.0094(12) 0.0070(12) -0.0106(15)
O2 0.0639(16) 0.0737(15) 0.0370(12) -0.0076(11) -0.0140(11) -0.0074(13)
N2 0.0587(18) 0.080(2) 0.0264(14) -0.0066(12) -0.0057(12) 0.0167(16)
C3 0.053(2) 0.059(2) 0.0295(15) 0.0001(15) -0.0046(15) 0.0016(18)
N4 0.0704(19) 0.0651(19) 0.0288(13) -0.0028(14) -0.0105(13) 0.0145(16)
C5 0.059(2) 0.050(2) 0.0304(15) 0.0000(14) -0.0020(15) 0.0057(17)
C6 0.075(3) 0.077(3) 0.0364(17) -0.0048(17) -0.0043(16) 0.015(2)
C7 0.070(3) 0.075(3) 0.049(2) -0.0036(18) 0.0067(19) 0.016(2)
C8 0.059(2) 0.058(2) 0.056(2) 0.0043(18) 0.0009(18) 0.0118(19)
C9 0.061(2) 0.058(2) 0.0433(19) 0.0065(16) -0.0053(17) -0.0015(19)
C10 0.0498(19) 0.055(2) 0.0297(15) 0.0009(14) -0.0015(14) 0.0041(17)
N11 0.0589(18) 0.0653(19) 0.0359(14) -0.0042(15) -0.0066(14) 0.0106(16)
C12 0.054(2) 0.070(2) 0.0414(18) -0.0033(16) 0.0043(16) 0.0076(19)
C13 0.081(3) 0.084(3) 0.124(4) -0.033(3) 0.009(3) -0.002(3)
C14 0.062(3) 0.091(3) 0.076(3) 0.004(2) 0.002(2) 0.013(2)
Cl1 0.0738(7) 0.0924(7) 0.0846(7) 0.0053(6) -0.0007(6) 0.0297(6)

loop_
_atom_type_symbol
_atom_type_description
_atom_type_scat_dispersion_real
_atom_type_scat_dispersion_imag
_atom_type_scat_source
C C 0.0181 0.0091 'International Tables Vol C Tables 4.2.6.8 and 6.1.1.4'
H H 0.0000 0.0000 'International Tables Vol C Tables 4.2.6.8 and 6.1.1.4'
Cl Cl 0.3639 0.7018 'International Tables Vol C Tables 4.2.6.8 and 6.1.1.4'
N N 0.0311 0.0180 'International Tables Vol C Tables 4.2.6.8 and 6.1.1.4'
O O 0.0492 0.0322 'International Tables Vol C Tables 4.2.6.8 and 6.1.1.4'
S S 0.3331 0.5567 'International Tables Vol C Tables 4.2.6.8 and 6.1.1.4'

loop_
_geom_angle_atom_site_label_1
_geom_angle_atom_site_label_2
_geom_angle_atom_site_label_3
_geom_angle
_geom_angle_site_symmetry_1
_geom_angle_site_symmetry_3
_geom_angle_publ_flag
O1 S1 O2 113.61(14) . . ?
O1 S1 N2 110.66(15) . . ?
O2 S1 N2 108.62(14) . . ?
O1 S1 C10 108.99(15) . . ?
O2 S1 C10 108.04(14) . . ?
N2 S1 C10 106.65(13) . . ?
C3 N2 S1 123.6(2) . . ?
N11 C3 N2 118.4(3) . . ?
N11 C3 N4 117.5(3) . . ?
N2 C3 N4 124.1(3) . . ?
C3 N4 C5 124.7(3) . . ?
C3 N4 H4 116(3) . . ?
C5 N4 H4 119(3) . . ?
N4 C5 C6 120.0(3) . . ?
N4 C5 C10 121.1(3) . . ?
C6 C5 C10 118.8(3) . . ?
C7 C6 C5 120.4(3) . . ?
C7 C6 H6 119.8 . . ?
C5 C6 H6 119.8 . . ?
C6 C7 C8 119.6(3) . . ?
C6 C7 H7 120.2 . . ?
C8 C7 H7 120.2 . . ?
C9 C8 C7 120.8(3) . . ?
C9 C8 Cl1 120.2(3) . . ?
C7 C8 Cl1 119.0(3) . . ?
C8 C9 C10 120.0(3) . . ?
C8 C9 H9 120.0 . . ?
C10 C9 H9 120.0 . . ?
C9 C10 C5 120.2(3) . . ?
C9 C10 S1 121.4(2) . . ?
C5 C10 S1 118.4(3) . . ?
C3 N11 C12 125.1(3) . . ?
C3 N11 H11 120(3) . . ?
C12 N11 H11 115(3) . . ?
N11 C12 C14 108.7(3) . . ?
N11 C12 C13 110.8(3) . . ?
C14 C12 C13 112.4(3) . . ?
N11 C12 H12 108.3 . . ?
C14 C12 H12 108.3 . . ?
C13 C12 H12 108.3 . . ?
C12 C13 H13A 109.5 . . ?
C12 C13 H13B 109.5 . . ?
H13A C13 H13B 109.5 . . ?
C12 C13 H13C 109.5 . . ?
H13A C13 H13C 109.5 . . ?
H13B C13 H13C 109.5 . . ?
C12 C14 H14A 109.5 . . ?
C12 C14 H14B 109.5 . . ?
H14A C14 H14B 109.5 . . ?
C12 C14 H14C 109.5 . . ?
H14A C14 H14C 109.5 . . ?
H14B C14 H14C 109.5 . . ?

loop_
_geom_bond_atom_site_label_1
_geom_bond_atom_site_label_2
_geom_bond_distance
_geom_bond_site_symmetry_2
_geom_bond_publ_flag
S1 O1 1.447(2) . ?
S1 O2 1.449(2) . ?
S1 N2 1.577(3) . ?
S1 C10 1.750(3) . ?
N2 C3 1.330(4) . ?
C3 N11 1.314(4) . ?
C3 N4 1.352(4) . ?
N4 C5 1.388(4) . ?
N4 H4 0.79(3) . ?
C5 C6 1.388(4) . ?
C5 C10 1.398(4) . ?
C6 C7 1.371(5) . ?
C6 H6 0.9300 . ?
C7 C8 1.395(5) . ?
C7 H7 0.9300 . ?
C8 C9 1.349(4) . ?
C8 Cl1 1.735(4) . ?
C9 C10 1.385(4) . ?
C9 H9 0.9300 . ?
N11 C12 1.472(4) . ?
N11 H11 0.71(4) . ?
C12 C14 1.506(5) . ?
C12 C13 1.514(5) . ?
C12 H12 0.9800 . ?
C13 H13A 0.9600 . ?
C13 H13B 0.9600 . ?
C13 H13C 0.9600 . ?
C14 H14A 0.9600 . ?
C14 H14B 0.9600 . ?
C14 H14C 0.9600 . ?

loop_
_geom_hbond_atom_site_label_D
_geom_hbond_atom_site_label_H
_geom_hbond_atom_site_label_A
_geom_hbond_distance_DH
_geom_hbond_distance_HA
_geom_hbond_distance_DA
_geom_hbond_angle_DHA
_geom_hbond_site_symmetry_A
N4 H4 O2 0.79(3) 2.03(3) 2.811(3) 169(3) 4_666
N11 H11 O1 0.71(4) 2.27(4) 2.976(3) 177(4) 4_666

loop_
_geom_torsion_atom_site_label_1
_geom_torsion_atom_site_label_2
_geom_torsion_atom_site_label_3
_geom_torsion_atom_site_label_4
_geom_torsion
_geom_torsion_site_symmetry_1
_geom_torsion_site_symmetry_2
_geom_torsion_site_symmetry_3
_geom_torsion_site_symmetry_4
_geom_torsion_publ_flag
O1 S1 N2 C3 106.1(3) . . . . ?
O2 S1 N2 C3 -128.5(3) . . . . ?
C10 S1 N2 C3 -12.3(3) . . . . ?
S1 N2 C3 N11 -177.0(3) . . . . ?
S1 N2 C3 N4 4.8(5) . . . . ?
N11 C3 N4 C5 -171.5(3) . . . . ?
N2 C3 N4 C5 6.7(6) . . . . ?
C3 N4 C5 C6 172.5(3) . . . . ?
C3 N4 C5 C10 -7.1(5) . . . . ?
N4 C5 C6 C7 179.3(3) . . . . ?
C10 C5 C6 C7 -1.2(5) . . . . ?
C5 C6 C7 C8 0.8(6) . . . . ?
C6 C7 C8 C9 0.7(6) . . . . ?
C6 C7 C8 Cl1 -178.7(3) . . . . ?
C7 C8 C9 C10 -1.9(6) . . . . ?
Cl1 C8 C9 C10 177.6(3) . . . . ?
C8 C9 C10 C5 1.5(5) . . . . ?
C8 C9 C10 S1 -176.1(3) . . . . ?
N4 C5 C10 C9 179.6(3) . . . . ?
C6 C5 C10 C9 0.0(5) . . . . ?
N4 C5 C10 S1 -2.8(5) . . . . ?
C6 C5 C10 S1 177.7(2) . . . . ?
O1 S1 C10 C9 69.2(3) . . . . ?
O2 S1 C10 C9 -54.7(3) . . . . ?
N2 S1 C10 C9 -171.3(3) . . . . ?
O1 S1 C10 C5 -108.4(3) . . . . ?
O2 S1 C10 C5 127.7(3) . . . . ?
N2 S1 C10 C5 11.1(3) . . . . ?
N2 C3 N11 C12 -0.9(5) . . . . ?
N4 C3 N11 C12 177.4(3) . . . . ?
C3 N11 C12 C14 165.3(3) . . . . ?
C3 N11 C12 C13 -70.7(5) . . . . ?

loop_
_cod_related_entry_id
_cod_related_entry_database
_cod_related_entry_code
1 ChemSpider 9952767
